data_1529776
loop_
_publ_author_name
'Cordier, G.'
'Schwidetzky, C.'
'Schaefer, H.'

_publ_section_title
;
 Sb S3-Tetraederketten und Sb S5-Oktaederketten im Sr3 Sb4 S9
;
_journal_name_full 'Revue de Chimie Minerale'
_journal_page_first 179
_journal_page_last 186
_journal_volume 19
_journal_year 1982
_chemical_formula_sum 'S9 Sb4 Sr3'
_chemical_name_systematic 'Sr3 Sb4 S9'
_space_group_IT_number 33
_symmetry_space_group_name_Hall 'P 2c -2n'
_symmetry_space_group_name_H-M 'P n a 21'
_cell_angle_alpha 90
_cell_angle_beta 90
_cell_angle_gamma 90
_cell_formula_units_Z 4
_cell_length_a 16.579
_cell_length_b 24
_cell_length_c 4.09
_cell_volume 1627.395
_citation_journal_id_ASTM RVCMA8
_cod_data_source_file Cordier_RVCMA8_1982_931.cif
_cod_data_source_block S9Sb4Sr3
_cod_database_code 1529776

loop_
_symmetry_equiv_pos_as_xyz
x,y,z
-x,-y,z+1/2
-x+1/2,y+1/2,z+1/2
x+1/2,-y+1/2,z

loop_
_atom_site_label
_atom_site_type_symbol
_atom_site_fract_x
_atom_site_fract_y
_atom_site_fract_z
_atom_site_occupancy
_atom_site_U_iso_or_equiv
Sb4 Sb+3 0.4717 0.3942 0.2536 1 0.0
S4 S-2 0.0397 0.1954 0.2655 1 0.0
S3 S-2 0.2973 0.2252 0.2366 1 0.0
S1 S-2 0.2552 0.4651 0.2707 1 0.0
Sb1 Sb+3 0.332 0.5061 0.75 1 0.0
S6 S-2 0.7483 0.4093 0.2613 1 0.0
Sr1 Sr+2 0.378 0.054 0.7507 1 0.0
S8 S-2 0.0618 0.4636 0.7549 1 0.0
S7 S-2 0.9495 0.3624 0.2691 1 0.0
Sb2 Sb+3 0.0886 0.393 0.2145 1 0.0
Sr2 Sr+2 0.1745 0.1735 0.7541 1 0.0
Sb3 Sb+3 0.2558 0.3214 0.2398 1 0.0
S2 S-2 0.0617 0.0669 0.7639 1 0.0
S9 S-2 0.1353 0.3019 0.7477 1 0.0
Sr3 Sr+2 0.444 0.2339 0.7408 1 0.0
S5 S-2 0.3632 0.3485 0.7549 1 0.0
